data_4325425
loop_
_publ_author_name
'Jos\'e Mart\'inez-Lillo'
'Teresa F. Mastropietro'
'Giovanni De Munno'
'Francesc Lloret'
'Miguel Julve'
'Juan Faus'

_publ_section_title
;
 Enhancing the Magnetic Coupling of Oxalato-Bridged ReIV2MII (M = Mn, Co,
 ni, and Cu) Trinuclear Complexes via Peripheral Halide Ligand Effects
;
_journal_name_full 'Inorganic Chemistry'
_journal_page_first 5731
_journal_page_last 5739
_journal_paper_doi 10.1021/ic200531s
_journal_volume 50
_journal_year 2011
_chemical_formula_sum 'C42 H80 Br8 Ni O8 Re2 n6'
_chemical_formula_weight 1867.51
_chemical_name_systematic
; 
 ? 
;
_space_group_IT_number 15
_symmetry_cell_setting monoclinic
_symmetry_space_group_name_Hall '-C 2yc'
_symmetry_space_group_name_H-M 'C 1 2/c 1'
_atom_sites_solution_hydrogens geom
_atom_sites_solution_primary direct
_atom_sites_solution_secondary difmap
_audit_creation_method SHELXL-97
_cell_angle_alpha 90.00
_cell_angle_beta 95.935(5)
_cell_angle_gamma 90.00
_cell_formula_units_Z 4
_cell_length_a 11.2201(11)
_cell_length_b 16.3950(11)
_cell_length_c 34.675(3)
_cell_measurement_temperature 293(2)
_cell_volume 6344.4(9)
_computing_cell_refinement 'Bruker-Nonius X8 APEX'
_computing_data_collection 'Bruker-Nonius X8 APEX'
_computing_data_reduction 'Bruker SAINT'
_computing_molecular_graphics 'Bruker SHELXTL'
_computing_publication_material 'Bruker SHELXTL'
_computing_structure_refinement 'Bruker SHELXTL'
_computing_structure_solution 'Bruker SHELXTL'
_diffrn_ambient_temperature 293(2)
_diffrn_measured_fraction_theta_full 0.995
_diffrn_measured_fraction_theta_max 0.995
_diffrn_measurement_device_type 'CCD area detector'
_diffrn_measurement_method 'phi and omega scans'
_diffrn_radiation_monochromator graphite
_diffrn_radiation_source 'fine-focus sealed tube'
_diffrn_radiation_type MoK\a
_diffrn_radiation_wavelength 0.71073
_diffrn_reflns_av_R_equivalents 0.0333
_diffrn_reflns_av_sigmaI/netI 0.0190
_diffrn_reflns_limit_h_max 14
_diffrn_reflns_limit_h_min -14
_diffrn_reflns_limit_k_max 21
_diffrn_reflns_limit_k_min -21
_diffrn_reflns_limit_l_max 45
_diffrn_reflns_limit_l_min -45
_diffrn_reflns_number 64148
_diffrn_reflns_theta_full 28.12
_diffrn_reflns_theta_max 28.12
_diffrn_reflns_theta_min 1.18
_exptl_absorpt_coefficient_mu 9.185
_exptl_absorpt_correction_T_max 0.399
_exptl_absorpt_correction_T_min 0.330
_exptl_absorpt_correction_type multi-scan
_exptl_absorpt_process_details sadabs
_exptl_crystal_colour green
_exptl_crystal_density_diffrn 1.955
_exptl_crystal_description 'hexagonal plates'
_exptl_crystal_F_000 3584
_exptl_crystal_size_max 0.18
_exptl_crystal_size_mid 0.12
_exptl_crystal_size_min 0.08
_refine_diff_density_max 1.189
_refine_diff_density_min -0.698
_refine_diff_density_rms 0.110
_refine_ls_extinction_method none
_refine_ls_goodness_of_fit_ref 1.102
_refine_ls_hydrogen_treatment constr
_refine_ls_matrix_type full
_refine_ls_number_parameters 288
_refine_ls_number_reflns 7697
_refine_ls_number_restraints 0
_refine_ls_restrained_S_all 1.102
_refine_ls_R_factor_all 0.0455
_refine_ls_R_factor_gt 0.0327
_refine_ls_shift/su_max 0.002
_refine_ls_shift/su_mean 0.000
_refine_ls_structure_factor_coef Fsqd
_refine_ls_weighting_details 'calc w=1/[\s^2^(Fo^2^)+(0.0362P)^2^+20.0028P] where P=(Fo^2^+2Fc^2^)/3'
_refine_ls_weighting_scheme calc
_refine_ls_wR_factor_gt 0.0791
_refine_ls_wR_factor_ref 0.0872
_reflns_number_gt 6204
_reflns_number_total 7697
_reflns_threshold_expression >2sigma(I)
_cod_data_source_file ic200531s_si_004.cif
_cod_data_source_block Compound3_re2ni
_cod_original_cell_volume 6344.5(9)
_cod_original_formula_sum 'C42 H80 Br8 n6 Ni O8 Re2'
_cod_database_code 4325425

loop_
_symmetry_equiv_pos_as_xyz
'x, y, z'
'-x, y, -z+1/2'
'x+1/2, y+1/2, z'
'-x+1/2, y+1/2, -z+1/2'
'-x, -y, -z'
'x, -y, z-1/2'
'-x+1/2, -y+1/2, -z'
'x+1/2, -y+1/2, z-1/2'

loop_
_atom_site_label
_atom_site_type_symbol
_atom_site_fract_x
_atom_site_fract_y
_atom_site_fract_z
_atom_site_U_iso_or_equiv
_atom_site_adp_type
_atom_site_occupancy
_atom_site_symmetry_multiplicity
_atom_site_calc_flag
_atom_site_refinement_flags
Re1 Re 0.687371(15) -0.098715(11) 0.371091(5) 0.04810(7) Uani 1 1 d .
Ni1 ni 0.5000 0.09004(4) 0.2500 0.04281(17) Uani 1 2 d S
Br3 Br 0.85309(5) -0.19691(3) 0.376334(18) 0.07158(16) Uani 1 1 d .
Br2 Br 0.63232(6) -0.11862(4) 0.437032(17) 0.07719(17) Uani 1 1 d .
Br4 Br 0.82429(5) 0.01615(4) 0.39129(2) 0.08095(18) Uani 1 1 d .
Br1 Br 0.54081(6) -0.20379(4) 0.34509(2) 0.08709(19) Uani 1 1 d .
O3 O 0.6301(3) -0.00373(19) 0.26226(9) 0.0531(7) Uani 1 1 d .
O1 O 0.7115(3) -0.0745(2) 0.31342(10) 0.0565(8) Uani 1 1 d .
O4 O 0.4909(3) 0.07521(18) 0.30963(9) 0.0488(7) Uani 1 1 d .
O2 O 0.5570(3) -0.0103(2) 0.35717(9) 0.0560(8) Uani 1 1 d .
N2 n 1.2644(3) 0.5323(3) 0.09228(13) 0.0596(10) Uani 1 1 d .
N1 n 0.6310(3) 0.1758(2) 0.25339(11) 0.0536(9) Uani 1 1 d .
C7 C 0.5546(4) 0.0186(3) 0.32303(13) 0.0454(9) Uani 1 1 d .
C6 C 0.6379(4) -0.0227(3) 0.29660(13) 0.0458(9) Uani 1 1 d .
C20 C 1.1518(4) 0.5843(3) 0.08954(15) 0.0554(11) Uani 1 1 d .
H20A H 1.1755 0.6412 0.0915 0.066 Uiso 1 1 calc R
H20B H 1.1086 0.5721 0.1117 0.066 Uiso 1 1 calc R
C21 C 1.0665(4) 0.5735(3) 0.05287(17) 0.0651(13) Uani 1 1 d .
H21A H 1.1053 0.5911 0.0306 0.078 Uiso 1 1 calc R
H21B H 1.0456 0.5164 0.0495 0.078 Uiso 1 1 calc R
C16 C 1.3447(5) 0.5591(4) 0.12741(16) 0.0718(15) Uani 1 1 d .
H16A H 1.3597 0.6171 0.1252 0.086 Uiso 1 1 calc R
H16B H 1.4210 0.5313 0.1274 0.086 Uiso 1 1 calc R
C12 C 1.2270(5) 0.4432(3) 0.0948(2) 0.0732(16) Uani 1 1 d .
H12A H 1.1769 0.4377 0.1159 0.088 Uiso 1 1 calc R
H12B H 1.1787 0.4288 0.0710 0.088 Uiso 1 1 calc R
C8 C 1.3327(5) 0.5421(4) 0.05733(17) 0.0777(17) Uani 1 1 d .
H8A H 1.4061 0.5106 0.0617 0.093 Uiso 1 1 calc R
H8B H 1.2853 0.5182 0.0352 0.093 Uiso 1 1 calc R
C9 C 1.3645(6) 0.6258(5) 0.0470(2) 0.097(2) Uani 1 1 d .
H9A H 1.4117 0.6518 0.0686 0.116 Uiso 1 1 calc R
H9B H 1.2928 0.6579 0.0403 0.116 Uiso 1 1 calc R
C10 C 1.4406(10) 0.6181(7) 0.0106(3) 0.140(4) Uani 1 1 d .
H10A H 1.5131 0.5876 0.0186 0.169 Uiso 1 1 calc R
H10B H 1.3944 0.5866 -0.0094 0.169 Uiso 1 1 calc R
C13 C 1.3296(6) 0.3829(4) 0.1013(3) 0.106(3) Uani 1 1 d .
H13A H 1.3873 0.4025 0.1220 0.128 Uiso 1 1 calc R
H13B H 1.3698 0.3787 0.0779 0.128 Uiso 1 1 calc R
C17 C 1.2968(6) 0.5435(6) 0.16603(19) 0.100(2) Uani 1 1 d .
H17A H 1.2750 0.4865 0.1679 0.120 Uiso 1 1 calc R
H17B H 1.2255 0.5761 0.1679 0.120 Uiso 1 1 calc R
N3 n 0.7258(5) 0.2835(4) 0.23487(18) 0.0999(18) Uani 1 1 d .
H3A H 0.7439 0.3240 0.2208 0.120 Uiso 1 1 calc R
C22 C 0.9540(5) 0.6234(4) 0.05574(17) 0.0722(15) Uani 1 1 d .
H22A H 0.9754 0.6804 0.0594 0.087 Uiso 1 1 calc R
H22B H 0.9156 0.6057 0.0781 0.087 Uiso 1 1 calc R
C2 C 0.6394(6) 0.2292(4) 0.22586(18) 0.0814(18) Uani 1 1 d .
H2A H 0.5904 0.2292 0.2025 0.098 Uiso 1 1 calc R
C23 C 0.8660(6) 0.6140(4) 0.0190(2) 0.096(2) Uani 1 1 d .
H23A H 0.7961 0.6467 0.0214 0.143 Uiso 1 1 calc R
H23B H 0.8431 0.5578 0.0158 0.143 Uiso 1 1 calc R
H23C H 0.9039 0.6317 -0.0032 0.143 Uiso 1 1 calc R
C4 C 0.7781(9) 0.2641(6) 0.2691(3) 0.145(4) Uani 1 1 d .
H4A H 0.8430 0.2900 0.2828 0.174 Uiso 1 1 calc R
C5 C 0.7173(8) 0.1975(5) 0.2805(2) 0.118(3) Uani 1 1 d .
H5A H 0.7341 0.1710 0.3041 0.141 Uiso 1 1 calc R
C14 C 1.2826(7) 0.2950(5) 0.1124(3) 0.125(3) Uani 1 1 d .
H14A H 1.3503 0.2584 0.1175 0.150 Uiso 1 1 calc R
H14B H 1.2432 0.2992 0.1360 0.150 Uiso 1 1 calc R
C15 C 1.2035(10) 0.2629(7) 0.0833(3) 0.151(4) Uiso 1 1 d .
H15A H 1.1780 0.2099 0.0908 0.227 Uiso 1 1 calc R
H15B H 1.2423 0.2584 0.0599 0.227 Uiso 1 1 calc R
H15C H 1.1351 0.2981 0.0787 0.227 Uiso 1 1 calc R
C18 C 1.3918(11) 0.5653(8) 0.1990(4) 0.169(4) Uiso 1 1 d .
H18A H 1.3567 0.5735 0.2231 0.203 Uiso 1 1 calc R
H18B H 1.4355 0.6140 0.1930 0.203 Uiso 1 1 calc R
C19 C 1.4795(15) 0.4836(11) 0.2012(5) 0.264(8) Uiso 1 1 d .
H19A H 1.5420 0.4897 0.2221 0.396 Uiso 1 1 calc R
H19B H 1.5143 0.4777 0.1772 0.396 Uiso 1 1 calc R
H19C H 1.4329 0.4360 0.2056 0.396 Uiso 1 1 calc R
C11 C 1.4702(12) 0.6855(8) -0.0042(3) 0.183(5) Uani 1 1 d .
H11A H 1.5156 0.6747 -0.0256 0.275 Uiso 1 1 calc R
H11B H 1.5180 0.7168 0.0150 0.275 Uiso 1 1 calc R
H11C H 1.3993 0.7156 -0.0131 0.275 Uiso 1 1 calc R

loop_
_atom_site_aniso_label
_atom_site_aniso_U_11
_atom_site_aniso_U_22
_atom_site_aniso_U_33
_atom_site_aniso_U_23
_atom_site_aniso_U_13
_atom_site_aniso_U_12
Re1 0.04326(10) 0.04880(11) 0.05262(11) 0.00880(8) 0.00681(7) 0.00386(7)
Ni1 0.0457(4) 0.0400(4) 0.0435(4) 0.000 0.0079(3) 0.000
Br3 0.0643(3) 0.0618(3) 0.0879(4) 0.0139(3) 0.0045(3) 0.0203(2)
Br2 0.0808(4) 0.0958(4) 0.0567(3) 0.0194(3) 0.0150(3) 0.0063(3)
Br4 0.0622(3) 0.0662(3) 0.1160(5) -0.0143(3) 0.0167(3) -0.0125(3)
Br1 0.0734(4) 0.0886(4) 0.0970(5) -0.0024(4) -0.0023(3) -0.0260(3)
O3 0.0595(18) 0.0521(18) 0.0506(19) 0.0049(14) 0.0194(15) 0.0135(14)
O1 0.0583(19) 0.0533(18) 0.061(2) 0.0104(15) 0.0185(16) 0.0220(15)
O4 0.0489(16) 0.0492(16) 0.0497(17) 0.0027(13) 0.0111(13) 0.0150(13)
O2 0.0518(17) 0.069(2) 0.0490(18) 0.0103(16) 0.0149(14) 0.0186(15)
N2 0.047(2) 0.065(3) 0.069(3) -0.017(2) 0.0160(19) -0.0050(18)
N1 0.053(2) 0.054(2) 0.053(2) 0.0003(18) 0.0023(17) -0.0098(18)
C7 0.044(2) 0.045(2) 0.049(2) 0.0006(19) 0.0127(18) 0.0035(18)
C6 0.045(2) 0.042(2) 0.052(3) 0.0015(19) 0.0136(19) 0.0066(17)
C20 0.051(2) 0.053(3) 0.065(3) -0.007(2) 0.017(2) -0.001(2)
C21 0.053(3) 0.066(3) 0.076(4) -0.017(3) 0.008(2) 0.000(2)
C16 0.054(3) 0.095(4) 0.067(3) -0.015(3) 0.008(3) -0.003(3)
C12 0.051(3) 0.061(3) 0.109(5) -0.007(3) 0.015(3) 0.004(2)
C8 0.051(3) 0.119(5) 0.067(3) -0.023(3) 0.020(3) -0.008(3)
C9 0.081(4) 0.128(6) 0.085(5) 0.016(4) 0.026(4) -0.022(4)
C10 0.146(9) 0.160(9) 0.122(8) 0.023(7) 0.045(6) -0.037(7)
C13 0.070(4) 0.078(4) 0.170(8) -0.009(5) 0.012(5) 0.019(3)
C17 0.076(4) 0.149(7) 0.076(4) -0.012(4) 0.016(3) 0.015(4)
N3 0.106(4) 0.095(4) 0.100(4) 0.005(3) 0.015(4) -0.048(3)
C22 0.068(3) 0.075(4) 0.074(4) -0.010(3) 0.011(3) 0.014(3)
C2 0.086(4) 0.087(4) 0.070(4) 0.010(3) 0.003(3) -0.031(3)
C23 0.083(4) 0.110(5) 0.091(5) -0.018(4) -0.009(4) 0.024(4)
C4 0.142(8) 0.167(9) 0.113(7) 0.023(6) -0.045(6) -0.092(7)
C5 0.130(6) 0.128(7) 0.086(5) 0.022(5) -0.030(5) -0.062(5)
C14 0.096(5) 0.110(6) 0.167(9) -0.012(6) 0.003(6) 0.044(5)
C11 0.228(14) 0.195(12) 0.137(9) -0.003(9) 0.071(9) -0.076(11)

loop_
_atom_type_symbol
_atom_type_description
_atom_type_scat_dispersion_real
_atom_type_scat_dispersion_imag
_atom_type_scat_source
C C 0.0033 0.0016 'International Tables Vol C Tables 4.2.6.8 and 6.1.1.4'
H H 0.0000 0.0000 'International Tables Vol C Tables 4.2.6.8 and 6.1.1.4'
N N 0.0061 0.0033 'International Tables Vol C Tables 4.2.6.8 and 6.1.1.4'
O O 0.0106 0.0060 'International Tables Vol C Tables 4.2.6.8 and 6.1.1.4'
Ni Ni 0.3393 1.1124 'International Tables Vol C Tables 4.2.6.8 and 6.1.1.4'
Re Re -1.0185 7.2310 'International Tables Vol C Tables 4.2.6.8 and 6.1.1.4'
Br Br -0.2901 2.4595 'International Tables Vol C Tables 4.2.6.8 and 6.1.1.4'

loop_
_geom_angle_atom_site_label_1
_geom_angle_atom_site_label_2
_geom_angle_atom_site_label_3
_geom_angle
_geom_angle_site_symmetry_1
_geom_angle_site_symmetry_3
O2 Re1 O1 78.61(12) . .
O2 Re1 Br2 94.03(8) . .
O1 Re1 Br2 172.25(8) . .
O2 Re1 Br3 169.84(8) . .
O1 Re1 Br3 91.35(8) . .
Br2 Re1 Br3 96.07(2) . .
O2 Re1 Br4 86.37(10) . .
O1 Re1 Br4 89.34(10) . .
Br2 Re1 Br4 92.64(3) . .
Br3 Re1 Br4 91.99(2) . .
O2 Re1 Br1 88.61(10) . .
O1 Re1 Br1 86.01(10) . .
Br2 Re1 Br1 91.43(3) . .
Br3 Re1 Br1 92.29(2) . .
Br4 Re1 Br1 173.75(2) . .
N1 ni1 N1 92.3(2) . 2_655
N1 ni1 O4 91.64(14) . 2_655
N1 ni1 O4 97.60(14) 2_655 2_655
N1 ni1 O4 97.60(14) . .
N1 ni1 O4 91.64(14) 2_655 .
O4 ni1 O4 166.67(17) 2_655 .
N1 ni1 O3 171.20(14) . 2_655
N1 ni1 O3 90.62(15) 2_655 2_655
O4 ni1 O3 79.74(11) 2_655 2_655
O4 ni1 O3 90.62(12) . 2_655
N1 ni1 O3 90.62(15) . .
N1 ni1 O3 171.20(14) 2_655 .
O4 ni1 O3 90.62(12) 2_655 .
O4 ni1 O3 79.74(11) . .
O3 ni1 O3 87.75(18) 2_655 .
C6 O3 ni1 110.8(3) . .
C6 O1 Re1 114.9(3) . .
C7 O4 ni1 111.9(3) . .
C7 O2 Re1 114.9(3) . .
C16 n2 C8 107.9(4) . .
C16 n2 C20 108.1(4) . .
C8 n2 C20 112.2(4) . .
C16 n2 C12 112.3(5) . .
C8 n2 C12 108.3(4) . .
C20 n2 C12 108.1(3) . .
C2 n1 C5 103.6(5) . .
C2 n1 Ni1 121.9(4) . .
C5 n1 Ni1 134.3(4) . .
O4 C7 O2 125.9(4) . .
O4 C7 C6 118.2(4) . .
O2 C7 C6 115.9(4) . .
O3 C6 O1 126.0(4) . .
O3 C6 C7 118.9(4) . .
O1 C6 C7 115.1(4) . .
N2 C20 C21 115.7(4) . .
C22 C21 C20 109.8(4) . .
N2 C16 C17 115.4(5) . .
C13 C12 n2 115.1(5) . .
C9 C8 n2 116.8(5) . .
C8 C9 C10 106.3(7) . .
C11 C10 C9 115.6(10) . .
C12 C13 C14 111.1(6) . .
C16 C17 C18 109.7(7) . .
C4 n3 C2 107.3(6) . .
C21 C22 C23 111.1(5) . .
N1 C2 n3 112.6(6) . .
N3 C4 C5 105.4(6) . .
N1 C5 C4 111.1(7) . .
C15 C14 C13 111.8(9) . .
C17 C18 C19 102.2(10) . .

loop_
_geom_bond_atom_site_label_1
_geom_bond_atom_site_label_2
_geom_bond_distance
_geom_bond_site_symmetry_2
Re1 O2 2.081(3) .
Re1 O1 2.084(3) .
Re1 Br2 2.4512(6) .
Re1 Br3 2.4520(5) .
Re1 Br4 2.4849(6) .
Re1 Br1 2.4856(6) .
Ni1 n1 2.028(4) .
Ni1 n1 2.028(4) 2_655
Ni1 O4 2.095(3) 2_655
Ni1 O4 2.095(3) .
Ni1 O3 2.133(3) 2_655
Ni1 O3 2.133(3) .
O3 C6 1.225(5) .
O1 C6 1.282(5) .
O4 C7 1.233(5) .
O2 C7 1.273(5) .
N2 C16 1.504(7) .
N2 C8 1.508(7) .
N2 C20 1.519(6) .
N2 C12 1.524(7) .
N1 C2 1.306(7) .
N1 C5 1.326(8) .
C7 C6 1.532(6) .
C20 C21 1.521(7) .
C21 C22 1.516(7) .
C16 C17 1.516(8) .
C12 C13 1.517(8) .
C8 C9 1.471(9) .
C9 C10 1.601(11) .
C10 C11 1.276(12) .
C13 C14 1.596(11) .
C17 C18 1.522(13) .
N3 C4 1.309(9) .
N3 C2 1.330(7) .
C22 C23 1.538(8) .
C4 C5 1.366(10) .
C14 C15 1.379(12) .
C18 C19 1.659(18) .

loop_
_geom_hbond_atom_site_label_D
_geom_hbond_atom_site_label_H
_geom_hbond_atom_site_label_A
_geom_hbond_distance_DH
_geom_hbond_distance_HA
_geom_hbond_distance_DA
_geom_hbond_angle_DHA
_geom_hbond_site_symmetry_A
N3 H3A O1 0.86 2.13 2.993(6) 179.2 4_655
